data_2211133
loop_
_publ_author_name
'Yao-Cheng Shi'
'Chun-Xia Sui'
'Bei-Bei Zhu'

_publ_section_title
;
 <i>N</i>,<i>N</i>'-Butanedioylbis(3-ferrocenyl-5-methyl-1<i>H</i>-pyrazole)
;
_journal_coeditor_code NG2112
_journal_issue 11
_journal_name_full 'Acta Crystallographica Section E'
_journal_page_first m2781
_journal_page_last m2783
_journal_paper_doi 10.1107/S160053680603933X
_journal_volume 62
_journal_year 2006
_chemical_formula_iupac '{Fe2 (C5 H5)2 (C22 H20 N4 O2)]'
_chemical_formula_moiety 'C32 H30 Fe2 N4 O2'
_chemical_formula_sum 'C32 H30 Fe2 N4 O2'
_chemical_formula_weight 614.30
_chemical_name_systematic
;
N,N'-Butanedioylbis(4-ferrocenyl-3-methyl-1H-pyrazole)
;
_space_group_IT_number 2
_space_group_name_Hall '-P 1'
_symmetry_cell_setting triclinic
_symmetry_space_group_name_Hall '-P 1'
_symmetry_space_group_name_H-M 'P -1'
_atom_sites_solution_hydrogens geom
_atom_sites_solution_primary direct
_atom_sites_solution_secondary difmap
_cell_angle_alpha 61.260(16)
_cell_angle_beta 74.440(14)
_cell_angle_gamma 70.02(2)
_cell_formula_units_Z 1
_cell_length_a 7.2520(15)
_cell_length_b 10.380(2)
_cell_length_c 10.770(2)
_cell_measurement_reflns_used 25
_cell_measurement_temperature 295
_cell_measurement_theta_max 15
_cell_measurement_theta_min 9
_cell_volume 662.7(3)
_computing_cell_refinement 'CAD-4 Software'
_computing_data_collection 'CAD-4 Software (Enraf--Nonius, 1989)'
_computing_data_reduction 'XCAD4 (Harms & Wocadlo, 1995)'
_computing_molecular_graphics 'PLATON (Spek, 2003)'
_computing_publication_material PLATON
_computing_structure_refinement 'OSCAIL-X and SHELXL97 (Sheldrick, 1997)'
_computing_structure_solution 'OSCAIL-X (McArdle, 2005) and SHELXS97 (Sheldrick, 1997)'
_diffrn_ambient_temperature 295
_diffrn_measured_fraction_theta_full 0.999
_diffrn_measured_fraction_theta_max 0.999
_diffrn_measurement_device_type 'Enraf--Nonius CAD-4'
_diffrn_measurement_method \w/2\q
_diffrn_radiation_monochromator graphite
_diffrn_radiation_source 'fine-focus sealed tube'
_diffrn_radiation_type MoK\a
_diffrn_radiation_wavelength 0.71073
_diffrn_reflns_av_R_equivalents 0.0203
_diffrn_reflns_av_sigmaI/netI 0.0434
_diffrn_reflns_limit_h_max 8
_diffrn_reflns_limit_h_min 0
_diffrn_reflns_limit_k_max 12
_diffrn_reflns_limit_k_min -12
_diffrn_reflns_limit_l_max 13
_diffrn_reflns_limit_l_min -12
_diffrn_reflns_number 2803
_diffrn_reflns_theta_full 25.97
_diffrn_reflns_theta_max 25.97
_diffrn_reflns_theta_min 2.17
_diffrn_standards_decay_% 0
_diffrn_standards_interval_count 200
_diffrn_standards_interval_time 120
_diffrn_standards_number 3
_exptl_absorpt_coefficient_mu 1.133
_exptl_absorpt_correction_T_max 0.877
_exptl_absorpt_correction_T_min 0.810
_exptl_absorpt_correction_type psi-scan
_exptl_absorpt_process_details '(North <i>et al.</i>,  1968)'
_exptl_crystal_colour Orange
_exptl_crystal_density_diffrn 1.539
_exptl_crystal_density_method 'not measured'
_exptl_crystal_description Block
_exptl_crystal_F_000 318
_exptl_crystal_size_max 0.18
_exptl_crystal_size_mid 0.15
_exptl_crystal_size_min 0.11
_refine_diff_density_max 0.622
_refine_diff_density_min -0.548
_refine_ls_extinction_method none
_refine_ls_goodness_of_fit_ref 1.201
_refine_ls_hydrogen_treatment constr
_refine_ls_matrix_type full
_refine_ls_number_parameters 182
_refine_ls_number_reflns 2587
_refine_ls_number_restraints 0
_refine_ls_restrained_S_all 1.201
_refine_ls_R_factor_all 0.0657
_refine_ls_R_factor_gt 0.0448
_refine_ls_shift/su_max 0.000
_refine_ls_shift/su_mean 0.000
_refine_ls_structure_factor_coef Fsqd
_refine_ls_weighting_details 'calc w=1/[\s^2^(Fo^2^)+(0.1093P)^2^+0.1691P] where P=(Fo^2^+2Fc^2^)/3'
_refine_ls_weighting_scheme calc
_refine_ls_wR_factor_gt 0.1352
_refine_ls_wR_factor_ref 0.1846
_reflns_number_gt 2112
_reflns_number_total 2587
_reflns_threshold_expression I>2\s(I)
_cod_data_source_file ng2112.cif
_cod_data_source_block I
_cod_depositor_comments
;
The following automatic conversions were performed:
'_symmetry_cell_setting' value 'Triclinic' changed to 'triclinic'
according to '/home/saulius/struct/CIF-dictionaries/cif_core.dic'
dictionary named 'cif_core.dic' version 2.4.1 from 2010-06-29.

Automatic conversion script
Id: cif_fix_enum 1527 2010-12-29 10:47:43Z saulius 

The following automatic conversions were performed:

'_symmetry_cell_setting' value 'Triclinic' changed to 'triclinic'
according to /home/saulius/struct/CIF-dictionaries/cif_core.dic
dictionary named 'cif_core.dic' version 2.4.1 from 2010-06-29.

Automatic conversion script
Id: cif_fix_values 1715 2011-07-08 13:25:40Z adriana 
;
_cod_database_code 2211133
_cod_database_fobs_code 2211133

loop_
_symmetry_equiv_pos_as_xyz
'x, y, z'
'-x, -y, -z'

loop_
_atom_site_type_symbol
_atom_site_label
_atom_site_fract_x
_atom_site_fract_y
_atom_site_fract_z
_atom_site_U_iso_or_equiv
_atom_site_adp_type
_atom_site_calc_flag
_atom_site_refinement_flags
_atom_site_occupancy
Fe Fe1 0.72501(9) 0.86885(6) 0.24083(6) 0.0358(3) Uani d . 1
O O1 0.1611(5) 0.5987(4) 0.9364(3) 0.0492(8) Uani d . 1
N N2 0.5135(5) 0.6221(4) 0.6350(3) 0.0320(7) Uani d . 1
N N1 0.3305(5) 0.6353(4) 0.7161(3) 0.0303(7) Uani d . 1
C C1 0.8499(12) 1.0458(7) 0.1635(9) 0.089(3) Uani d . 1
H H1 0.9919 1.0395 0.1365 0.107 Uiso calc R 1
C C5 0.7176(13) 1.0764(6) 0.0712(7) 0.080(2) Uani d . 1
H H5 0.7509 1.0965 -0.0298 0.096 Uiso calc R 1
C C4 0.5317(11) 1.0737(6) 0.1501(8) 0.0779(19) Uani d . 1
H H4 0.4102 1.0914 0.1144 0.093 Uiso calc R 1
C C3 0.5485(9) 1.0389(6) 0.2920(6) 0.0660(17) Uani d . 1
H H3 0.4403 1.0297 0.3707 0.079 Uiso calc R 1
C C2 0.7482(10) 1.0223(6) 0.2994(7) 0.0670(16) Uani d . 1
H H2 0.8037 0.9995 0.3834 0.080 Uiso calc R 1
C C10 0.8063(8) 0.7051(5) 0.1687(5) 0.0512(13) Uani d . 1
H H10 0.8388 0.7225 0.0684 0.061 Uiso calc R 1
C C9 0.6149(8) 0.7090(5) 0.2474(5) 0.0429(10) Uani d . 1
H H9 0.4927 0.7275 0.2122 0.051 Uiso calc R 1
C C8 0.6337(6) 0.6796(4) 0.3882(4) 0.0321(9) Uani d . 1
C C7 0.8333(7) 0.6590(5) 0.3929(5) 0.0393(10) Uani d . 1
H H7 0.8894 0.6379 0.4760 0.047 Uiso calc R 1
C C6 0.9411(7) 0.6740(5) 0.2577(5) 0.0458(11) Uani d . 1
H H6 1.0836 0.6653 0.2309 0.055 Uiso calc R 1
C C11 0.4727(6) 0.6756(4) 0.5040(4) 0.0306(8) Uani d . 1
C C12 0.2666(7) 0.7207(5) 0.4999(5) 0.0407(10) Uani d . 1
H H12 0.2036 0.7603 0.4197 0.049 Uiso calc R 1
C C13 0.1779(6) 0.6953(5) 0.6347(5) 0.0347(9) Uani d . 1
C C14 -0.0363(6) 0.7204(6) 0.6944(6) 0.0497(12) Uani d . 1
H H14A -0.0689 0.7933 0.7325 0.075 Uiso calc R 1
H H14B -0.0614 0.6262 0.7689 0.075 Uiso calc R 1
H H14C -0.1158 0.7578 0.6200 0.075 Uiso calc R 1
C C15 0.3194(6) 0.5863(5) 0.8646(4) 0.0338(9) Uani d . 1
C C16 0.5145(6) 0.5215(5) 0.9215(4) 0.0392(10) Uani d . 1
H H16A 0.5925 0.5959 0.8715 0.047 Uiso calc R 1
H H16B 0.5865 0.4326 0.9045 0.047 Uiso calc R 1

loop_
_atom_site_aniso_label
_atom_site_aniso_U_11
_atom_site_aniso_U_22
_atom_site_aniso_U_33
_atom_site_aniso_U_12
_atom_site_aniso_U_13
_atom_site_aniso_U_23
Fe1 0.0458(4) 0.0265(4) 0.0268(4) -0.0087(3) 0.0062(3) -0.0109(3)
O1 0.0358(16) 0.077(2) 0.0324(17) -0.0197(16) 0.0105(13) -0.0250(16)
N2 0.0298(16) 0.0352(17) 0.0259(16) -0.0099(13) 0.0030(13) -0.0114(14)
N1 0.0305(16) 0.0339(17) 0.0230(15) -0.0103(13) 0.0051(13) -0.0125(13)
C1 0.090(5) 0.046(3) 0.121(7) -0.041(3) 0.047(5) -0.042(4)
C5 0.119(6) 0.031(3) 0.049(3) -0.013(3) 0.026(4) -0.009(2)
C4 0.084(4) 0.040(3) 0.084(5) 0.021(3) -0.026(4) -0.023(3)
C3 0.074(4) 0.037(3) 0.062(4) -0.001(2) 0.020(3) -0.026(3)
C2 0.088(4) 0.044(3) 0.074(4) -0.019(3) 0.004(3) -0.034(3)
C10 0.079(4) 0.040(2) 0.027(2) -0.016(2) 0.012(2) -0.0186(19)
C9 0.061(3) 0.044(2) 0.029(2) -0.017(2) -0.0041(19) -0.0171(19)
C8 0.045(2) 0.0271(19) 0.0227(18) -0.0129(17) 0.0005(16) -0.0097(15)
C7 0.043(2) 0.032(2) 0.033(2) -0.0009(17) -0.0066(17) -0.0109(17)
C6 0.046(2) 0.036(2) 0.042(3) -0.0044(19) 0.009(2) -0.018(2)
C11 0.038(2) 0.0310(19) 0.0238(18) -0.0136(16) -0.0006(16) -0.0111(15)
C12 0.045(2) 0.046(2) 0.032(2) -0.0108(19) -0.0093(18) -0.0156(19)
C13 0.028(2) 0.035(2) 0.038(2) -0.0079(16) -0.0021(16) -0.0145(18)
C14 0.028(2) 0.069(3) 0.053(3) -0.009(2) -0.0021(19) -0.031(3)
C15 0.042(2) 0.036(2) 0.027(2) -0.0176(17) 0.0041(17) -0.0145(17)
C16 0.040(2) 0.050(3) 0.025(2) -0.0134(19) 0.0034(17) -0.0161(18)

loop_
_atom_type_symbol
_atom_type_description
_atom_type_scat_dispersion_real
_atom_type_scat_dispersion_imag
_atom_type_scat_source
C C 0.0033 0.0016 'International Tables Vol C Tables 4.2.6.8 and 6.1.1.4'
H H 0.0000 0.0000 'International Tables Vol C Tables 4.2.6.8 and 6.1.1.4'
N N 0.0061 0.0033 'International Tables Vol C Tables 4.2.6.8 and 6.1.1.4'
O O 0.0106 0.0060 'International Tables Vol C Tables 4.2.6.8 and 6.1.1.4'
Fe Fe 0.3463 0.8444 'International Tables Vol C Tables 4.2.6.8 and 6.1.1.4'

loop_
_geom_angle_atom_site_label_1
_geom_angle_atom_site_label_2
_geom_angle_atom_site_label_3
_geom_angle_site_symmetry_1
_geom_angle_site_symmetry_3
_geom_angle
C3 Fe1 C7 . . 121.7(2)
C3 Fe1 C1 . . 67.6(3)
C7 Fe1 C1 . . 123.6(3)
C3 Fe1 C4 . . 41.1(3)
C7 Fe1 C4 . . 158.2(3)
C1 Fe1 C4 . . 67.5(3)
C3 Fe1 C8 . . 105.6(2)
C7 Fe1 C8 . . 40.28(18)
C1 Fe1 C8 . . 157.5(3)
C4 Fe1 C8 . . 122.4(3)
C3 Fe1 C9 . . 121.4(2)
C7 Fe1 C9 . . 68.27(19)
C1 Fe1 C9 . . 160.8(3)
C4 Fe1 C9 . . 107.2(3)
C8 Fe1 C9 . . 41.13(16)
C3 Fe1 C5 . . 68.2(2)
C7 Fe1 C5 . . 160.2(3)
C1 Fe1 C5 . . 40.7(3)
C4 Fe1 C5 . . 39.8(3)
C8 Fe1 C5 . . 158.8(3)
C9 Fe1 C5 . . 123.5(3)
C3 Fe1 C2 . . 40.9(3)
C7 Fe1 C2 . . 106.8(2)
C1 Fe1 C2 . . 40.0(3)
C4 Fe1 C2 . . 68.7(3)
C8 Fe1 C2 . . 120.9(2)
C9 Fe1 C2 . . 157.4(2)
C5 Fe1 C2 . . 68.5(3)
C3 Fe1 C10 . . 158.6(3)
C7 Fe1 C10 . . 67.84(19)
C1 Fe1 C10 . . 125.6(2)
C4 Fe1 C10 . . 123.5(3)
C8 Fe1 C10 . . 68.44(17)
C9 Fe1 C10 . . 40.6(2)
C5 Fe1 C10 . . 109.6(2)
C2 Fe1 C10 . . 159.9(3)
C3 Fe1 C6 . . 158.7(3)
C7 Fe1 C6 . . 40.61(17)
C1 Fe1 C6 . . 109.9(3)
C4 Fe1 C6 . . 159.4(3)
C8 Fe1 C6 . . 68.25(17)
C9 Fe1 C6 . . 68.1(2)
C5 Fe1 C6 . . 124.7(2)
C2 Fe1 C6 . . 123.4(3)
C10 Fe1 C6 . . 40.0(2)
C11 N2 N1 . . 104.5(3)
N2 N1 C13 . . 111.9(3)
N2 N1 C15 . . 119.6(3)
C13 N1 C15 . . 128.5(3)
C2 C1 C5 . . 109.7(6)
C2 C1 Fe1 . . 70.2(3)
C5 C1 Fe1 . . 69.9(4)
C2 C1 H1 . . 125.2
C5 C1 H1 . . 125.2
Fe1 C1 H1 . . 125.2
C4 C5 C1 . . 107.3(6)
C4 C5 Fe1 . . 69.8(3)
C1 C5 Fe1 . . 69.5(3)
C4 C5 H5 . . 126.3
C1 C5 H5 . . 126.3
Fe1 C5 H5 . . 126.3
C5 C4 C3 . . 108.2(7)
C5 C4 Fe1 . . 70.4(3)
C3 C4 Fe1 . . 68.8(3)
C5 C4 H4 . . 125.9
C3 C4 H4 . . 125.9
Fe1 C4 H4 . . 125.9
C2 C3 C4 . . 108.3(6)
C2 C3 Fe1 . . 70.5(3)
C4 C3 Fe1 . . 70.1(3)
C2 C3 H3 . . 125.9
C4 C3 H3 . . 125.9
Fe1 C3 H3 . . 125.9
C1 C2 C3 . . 106.6(7)
C1 C2 Fe1 . . 69.8(4)
C3 C2 Fe1 . . 68.6(3)
C1 C2 H2 . . 126.7
C3 C2 H2 . . 126.7
Fe1 C2 H2 . . 126.7
C6 C10 C9 . . 108.7(4)
C6 C10 Fe1 . . 70.3(3)
C9 C10 Fe1 . . 69.5(3)
C6 C10 H10 . . 125.6
C9 C10 H10 . . 125.6
Fe1 C10 H10 . . 125.6
C10 C9 C8 . . 107.3(4)
C10 C9 Fe1 . . 69.9(3)
C8 C9 Fe1 . . 69.3(2)
C10 C9 H9 . . 126.4
C8 C9 H9 . . 126.4
Fe1 C9 H9 . . 126.4
C7 C8 C9 . . 107.6(4)
C7 C8 C11 . . 126.5(4)
C9 C8 C11 . . 125.9(4)
C7 C8 Fe1 . . 69.8(2)
C9 C8 Fe1 . . 69.6(2)
C11 C8 Fe1 . . 125.0(3)
C8 C7 C6 . . 108.9(4)
C8 C7 Fe1 . . 70.0(2)
C6 C7 Fe1 . . 70.4(3)
C8 C7 H7 . . 125.6
C6 C7 H7 . . 125.6
Fe1 C7 H7 . . 125.6
C10 C6 C7 . . 107.5(4)
C10 C6 Fe1 . . 69.7(3)
C7 C6 Fe1 . . 69.0(2)
C10 C6 H6 . . 126.2
C7 C6 H6 . . 126.2
Fe1 C6 H6 . . 126.2
N2 C11 C12 . . 111.2(3)
N2 C11 C8 . . 119.6(4)
C12 C11 C8 . . 129.2(4)
C13 C12 C11 . . 107.1(4)
C13 C12 H12 . . 126.5
C11 C12 H12 . . 126.5
C12 C13 N1 . . 105.4(3)
C12 C13 C14 . . 130.9(4)
N1 C13 C14 . . 123.7(4)
C13 C14 H14A . . 109.5
C13 C14 H14B . . 109.5
H14A C14 H14B . . 109.5
C13 C14 H14C . . 109.5
H14A C14 H14C . . 109.5
H14B C14 H14C . . 109.5
O1 C15 N1 . . 120.3(4)
O1 C15 C16 . . 124.4(4)
N1 C15 C16 . . 115.3(3)
C15 C16 C16 . 2_667 110.8(4)
C15 C16 H16A . . 109.5
C16 C16 H16A 2_667 . 109.5
C15 C16 H16B . . 109.5
C16 C16 H16B 2_667 . 109.5
H16A C16 H16B . . 108.1

loop_
_geom_bond_atom_site_label_1
_geom_bond_atom_site_label_2
_geom_bond_site_symmetry_2
_geom_bond_distance
_geom_bond_publ_flag
Fe1 C3 . 2.018(5) ?
Fe1 C7 . 2.033(4) ?
Fe1 C1 . 2.037(6) ?
Fe1 C4 . 2.035(5) ?
Fe1 C8 . 2.035(4) ?
Fe1 C9 . 2.039(5) ?
Fe1 C5 . 2.042(5) ?
Fe1 C2 . 2.042(6) ?
Fe1 C10 . 2.044(5) ?
Fe1 C6 . 2.052(4) ?
O1 C15 . 1.204(5) y
N1 C13 . 1.380(5) y
N1 C15 . 1.415(5) y
N2 N1 . 1.382(4) y
N2 C11 . 1.320(5) y
C1 C2 . 1.396(9) ?
C1 C5 . 1.418(11) ?
C1 H1 . 0.9800 ?
C5 C4 . 1.389(10) ?
C5 H5 . 0.9800 ?
C4 C3 . 1.422(9) ?
C4 H4 . 0.9800 ?
C3 C2 . 1.418(9) ?
C3 H3 . 0.9800 ?
C2 H2 . 0.9800 ?
C10 C6 . 1.403(8) ?
C10 C9 . 1.418(7) ?
C10 H10 . 0.9800 ?
C9 C8 . 1.431(6) ?
C9 H9 . 0.9800 ?
C8 C7 . 1.401(6) ?
C8 C11 . 1.457(5) y
C7 C6 . 1.418(6) ?
C7 H7 . 0.9800 ?
C6 H6 . 0.9800 ?
C11 C12 . 1.412(6) y
C12 C13 . 1.356(6) y
C12 H12 . 0.9300 ?
C13 C14 . 1.498(6) y
C14 H14A . 0.9600 ?
C14 H14B . 0.9600 ?
C14 H14C . 0.9600 ?
C15 C16 . 1.499(6) ?
C16 C16 2_667 1.500(8) ?
C16 H16A . 0.9700 ?
C16 H16B . 0.9700 ?

loop_
_geom_torsion_atom_site_label_1
_geom_torsion_atom_site_label_2
_geom_torsion_atom_site_label_3
_geom_torsion_atom_site_label_4
_geom_torsion_site_symmetry_4
_geom_torsion
C11 N2 N1 C13 . 0.7(4)
C11 N2 N1 C15 . 179.5(3)
C3 Fe1 C1 C2 . 38.7(4)
C7 Fe1 C1 C2 . -75.4(5)
C4 Fe1 C1 C2 . 83.3(5)
C8 Fe1 C1 C2 . -37.6(9)
C9 Fe1 C1 C2 . 160.8(6)
C5 Fe1 C1 C2 . 120.8(6)
C10 Fe1 C1 C2 . -160.7(4)
C6 Fe1 C1 C2 . -118.6(4)
C3 Fe1 C1 C5 . -82.2(4)
C7 Fe1 C1 C5 . 163.7(3)
C4 Fe1 C1 C5 . -37.6(4)
C8 Fe1 C1 C5 . -158.4(5)
C9 Fe1 C1 C5 . 39.9(9)
C2 Fe1 C1 C5 . -120.8(6)
C10 Fe1 C1 C5 . 78.4(5)
C6 Fe1 C1 C5 . 120.5(4)
C2 C1 C5 C4 . 0.7(7)
Fe1 C1 C5 C4 . 59.8(4)
C2 C1 C5 Fe1 . -59.1(4)
C3 Fe1 C5 C4 . -38.0(5)
C7 Fe1 C5 C4 . -162.0(6)
C1 Fe1 C5 C4 . -118.5(6)
C8 Fe1 C5 C4 . 38.6(8)
C9 Fe1 C5 C4 . 76.2(5)
C2 Fe1 C5 C4 . -82.1(5)
C10 Fe1 C5 C4 . 119.3(5)
C6 Fe1 C5 C4 . 161.3(4)
C3 Fe1 C5 C1 . 80.5(4)
C7 Fe1 C5 C1 . -43.5(8)
C4 Fe1 C5 C1 . 118.5(6)
C8 Fe1 C5 C1 . 157.1(5)
C9 Fe1 C5 C1 . -165.3(4)
C2 Fe1 C5 C1 . 36.4(4)
C10 Fe1 C5 C1 . -122.3(4)
C6 Fe1 C5 C1 . -80.2(4)
C1 C5 C4 C3 . -1.0(7)
Fe1 C5 C4 C3 . 58.6(4)
C1 C5 C4 Fe1 . -59.6(4)
C3 Fe1 C4 C5 . 119.6(7)
C7 Fe1 C4 C5 . 163.6(6)
C1 Fe1 C4 C5 . 38.3(5)
C8 Fe1 C4 C5 . -164.5(4)
C9 Fe1 C4 C5 . -122.0(5)
C2 Fe1 C4 C5 . 81.6(5)
C10 Fe1 C4 C5 . -80.4(5)
C6 Fe1 C4 C5 . -48.5(10)
C7 Fe1 C4 C3 . 44.0(9)
C1 Fe1 C4 C3 . -81.3(5)
C8 Fe1 C4 C3 . 75.9(5)
C9 Fe1 C4 C3 . 118.4(4)
C5 Fe1 C4 C3 . -119.6(7)
C2 Fe1 C4 C3 . -38.0(4)
C10 Fe1 C4 C3 . 160.0(4)
C6 Fe1 C4 C3 . -168.0(6)
C5 C4 C3 C2 . 0.9(7)
Fe1 C4 C3 C2 . 60.4(4)
C5 C4 C3 Fe1 . -59.6(4)
C7 Fe1 C3 C2 . 78.8(4)
C1 Fe1 C3 C2 . -37.9(4)
C4 Fe1 C3 C2 . -118.8(6)
C8 Fe1 C3 C2 . 119.5(4)
C9 Fe1 C3 C2 . 161.2(3)
C5 Fe1 C3 C2 . -81.9(4)
C10 Fe1 C3 C2 . -170.1(5)
C6 Fe1 C3 C2 . 49.6(7)
C7 Fe1 C3 C4 . -162.4(4)
C1 Fe1 C3 C4 . 80.9(5)
C8 Fe1 C3 C4 . -121.7(4)
C9 Fe1 C3 C4 . -80.0(5)
C5 Fe1 C3 C4 . 36.9(5)
C2 Fe1 C3 C4 . 118.8(6)
C10 Fe1 C3 C4 . -51.3(7)
C6 Fe1 C3 C4 . 168.4(5)
C5 C1 C2 C3 . -0.2(6)
Fe1 C1 C2 C3 . -59.0(4)
C5 C1 C2 Fe1 . 58.9(4)
C4 C3 C2 C1 . -0.4(6)
Fe1 C3 C2 C1 . 59.8(4)
C4 C3 C2 Fe1 . -60.2(4)
C3 Fe1 C2 C1 . -118.0(6)
C7 Fe1 C2 C1 . 122.7(5)
C4 Fe1 C2 C1 . -79.9(5)
C8 Fe1 C2 C1 . 164.3(5)
C9 Fe1 C2 C1 . -163.6(6)
C5 Fe1 C2 C1 . -37.0(5)
C10 Fe1 C2 C1 . 51.4(9)
C6 Fe1 C2 C1 . 81.3(5)
C7 Fe1 C2 C3 . -119.3(4)
C1 Fe1 C2 C3 . 118.0(6)
C4 Fe1 C2 C3 . 38.2(4)
C8 Fe1 C2 C3 . -77.7(4)
C9 Fe1 C2 C3 . -45.6(8)
C5 Fe1 C2 C3 . 81.1(4)
C10 Fe1 C2 C3 . 169.4(5)
C6 Fe1 C2 C3 . -160.6(3)
C3 Fe1 C10 C6 . -158.9(5)
C7 Fe1 C10 C6 . -37.9(3)
C1 Fe1 C10 C6 . 78.5(5)
C4 Fe1 C10 C6 . 163.2(3)
C8 Fe1 C10 C6 . -81.4(3)
C9 Fe1 C10 C6 . -119.9(4)
C5 Fe1 C10 C6 . 121.1(4)
C2 Fe1 C10 C6 . 40.3(7)
C3 Fe1 C10 C9 . -39.0(6)
C7 Fe1 C10 C9 . 82.0(3)
C1 Fe1 C10 C9 . -161.7(4)
C4 Fe1 C10 C9 . -76.9(4)
C8 Fe1 C10 C9 . 38.4(3)
C5 Fe1 C10 C9 . -119.0(4)
C2 Fe1 C10 C9 . 160.2(6)
C6 Fe1 C10 C9 . 119.9(4)
C6 C10 C9 C8 . 0.1(5)
Fe1 C10 C9 C8 . -59.4(3)
C6 C10 C9 Fe1 . 59.5(3)
C3 Fe1 C9 C10 . 164.4(3)
C7 Fe1 C9 C10 . -80.8(3)
C1 Fe1 C9 C10 . 51.0(9)
C4 Fe1 C9 C10 . 121.7(3)
C8 Fe1 C9 C10 . -118.5(4)
C5 Fe1 C9 C10 . 81.1(4)
C2 Fe1 C9 C10 . -162.4(6)
C6 Fe1 C9 C10 . -37.0(3)
C3 Fe1 C9 C8 . -77.2(3)
C7 Fe1 C9 C8 . 37.6(3)
C1 Fe1 C9 C8 . 169.5(8)
C4 Fe1 C9 C8 . -119.8(3)
C5 Fe1 C9 C8 . -160.4(3)
C2 Fe1 C9 C8 . -43.9(7)
C10 Fe1 C9 C8 . 118.5(4)
C6 Fe1 C9 C8 . 81.5(3)
C10 C9 C8 C7 . 0.1(5)
Fe1 C9 C8 C7 . -59.7(3)
C10 C9 C8 C11 . 178.9(4)
Fe1 C9 C8 C11 . 119.1(4)
C10 C9 C8 Fe1 . 59.8(3)
C3 Fe1 C8 C7 . -121.0(3)
C1 Fe1 C8 C7 . -52.2(7)
C4 Fe1 C8 C7 . -162.4(3)
C9 Fe1 C8 C7 . 118.7(4)
C5 Fe1 C8 C7 . 169.4(5)
C2 Fe1 C8 C7 . -79.4(3)
C10 Fe1 C8 C7 . 80.7(3)
C6 Fe1 C8 C7 . 37.5(3)
C3 Fe1 C8 C9 . 120.3(3)
C7 Fe1 C8 C9 . -118.7(4)
C1 Fe1 C8 C9 . -170.9(6)
C4 Fe1 C8 C9 . 78.9(4)
C5 Fe1 C8 C9 . 50.7(6)
C2 Fe1 C8 C9 . 161.9(3)
C10 Fe1 C8 C9 . -38.0(3)
C6 Fe1 C8 C9 . -81.2(3)
C3 Fe1 C8 C11 . 0.1(4)
C7 Fe1 C8 C11 . 121.1(4)
C1 Fe1 C8 C11 . 68.9(7)
C4 Fe1 C8 C11 . -41.3(5)
C9 Fe1 C8 C11 . -120.2(5)
C5 Fe1 C8 C11 . -69.5(7)
C2 Fe1 C8 C11 . 41.7(4)
C10 Fe1 C8 C11 . -158.2(4)
C6 Fe1 C8 C11 . 158.6(4)
C9 C8 C7 C6 . -0.3(5)
C11 C8 C7 C6 . -179.1(4)
Fe1 C8 C7 C6 . -59.9(3)
C9 C8 C7 Fe1 . 59.5(3)
C11 C8 C7 Fe1 . -119.2(4)
C3 Fe1 C7 C8 . 76.1(4)
C1 Fe1 C7 C8 . 158.7(3)
C4 Fe1 C7 C8 . 43.6(8)
C9 Fe1 C7 C8 . -38.4(2)
C5 Fe1 C7 C8 . -168.7(7)
C2 Fe1 C7 C8 . 118.2(3)
C10 Fe1 C7 C8 . -82.4(3)
C6 Fe1 C7 C8 . -119.7(4)
C3 Fe1 C7 C6 . -164.2(3)
C1 Fe1 C7 C6 . -81.5(4)
C4 Fe1 C7 C6 . 163.3(7)
C8 Fe1 C7 C6 . 119.7(4)
C9 Fe1 C7 C6 . 81.3(3)
C5 Fe1 C7 C6 . -48.9(8)
C2 Fe1 C7 C6 . -122.1(3)
C10 Fe1 C7 C6 . 37.4(3)
C9 C10 C6 C7 . -0.3(5)
Fe1 C10 C6 C7 . 58.7(3)
C9 C10 C6 Fe1 . -59.1(3)
C8 C7 C6 C10 . 0.4(5)
Fe1 C7 C6 C10 . -59.2(3)
C8 C7 C6 Fe1 . 59.6(3)
C3 Fe1 C6 C10 . 158.7(6)
C7 Fe1 C6 C10 . 119.1(4)
C1 Fe1 C6 C10 . -122.0(4)
C4 Fe1 C6 C10 . -43.3(8)
C8 Fe1 C6 C10 . 81.9(3)
C9 Fe1 C6 C10 . 37.5(3)
C5 Fe1 C6 C10 . -78.9(4)
C2 Fe1 C6 C10 . -164.6(3)
C3 Fe1 C6 C7 . 39.6(7)
C1 Fe1 C6 C7 . 118.8(4)
C4 Fe1 C6 C7 . -162.4(7)
C8 Fe1 C6 C7 . -37.2(3)
C9 Fe1 C6 C7 . -81.7(3)
C5 Fe1 C6 C7 . 161.9(4)
C2 Fe1 C6 C7 . 76.3(4)
C10 Fe1 C6 C7 . -119.1(4)
N1 N2 C11 C12 . -1.0(4)
N1 N2 C11 C8 . 179.7(3)
C7 C8 C11 N2 . -13.0(6)
C9 C8 C11 N2 . 168.5(4)
Fe1 C8 C11 N2 . -102.6(4)
C7 C8 C11 C12 . 167.8(4)
C9 C8 C11 C12 . -10.7(7)
Fe1 C8 C11 C12 . 78.2(5)
N2 C11 C12 C13 . 0.9(5)
C8 C11 C12 C13 . -179.9(4)
C11 C12 C13 N1 . -0.4(5)
C11 C12 C13 C14 . -179.6(5)
N2 N1 C13 C12 . -0.2(5)
C15 N1 C13 C12 . -178.8(4)
N2 N1 C13 C14 . 179.1(4)
C15 N1 C13 C14 . 0.4(7)
N2 N1 C15 O1 . 179.2(4)
C13 N1 C15 O1 . -2.2(6)
N2 N1 C15 C16 . -0.5(5)
C13 N1 C15 C16 . 178.1(4)
O1 C15 C16 C16 2_667 -1.6(7)
N1 C15 C16 C16 2_667 178.0(4)
